data_1566825
loop_
_publ_author_name
'Zhou, Jun'
'Mao, Lijun'
'Wu, Meng-Xiang'
'Peng, Zhiyong'
'Yang, Yiming'
'Zhou, Manfei'
'Zhao, Xiao-Li'
'Shi, Xueliang'
'Yang, Hai-Bo'

_publ_section_title
;
 Extended phenothiazines: synthesis, photophysical and redox properties,
 and efficient photocatalytic oxidative coupling of amines
;
_journal_name_full 'Chemical Science'
_journal_paper_doi 10.1039/D2SC01086K
_journal_year 2022
_chemical_formula_moiety 'C26 H23 N S'
_chemical_formula_sum 'C26 H23 N S'
_chemical_formula_weight 381.51
_space_group_crystal_system orthorhombic
_space_group_IT_number 56
_space_group_name_Hall '-P 2ab 2ac'
_space_group_name_H-M_alt 'P c c n'
_atom_sites_solution_hydrogens geom
_atom_sites_solution_primary dual
_audit_creation_date 2022-01-24
_audit_creation_method
;
Olex2 1.3
(compiled 2020.11.12 svn.r5f609507 for OlexSys, GUI svn.r6408)
;
_audit_update_record
;
2022-01-28 deposited with the CCDC.	2022-04-08 downloaded from the CCDC.
;
_cell_angle_alpha 90
_cell_angle_beta 90
_cell_angle_gamma 90
_cell_formula_units_Z 8
_cell_length_a 23.8497(9)
_cell_length_b 21.8615(7)
_cell_length_c 7.9142(3)
_cell_measurement_reflns_used 4242
_cell_measurement_temperature 201(40)
_cell_measurement_theta_max 72.7470
_cell_measurement_theta_min 3.6830
_cell_volume 4126.4(3)
_computing_cell_refinement 'CrysAlisPro 1.171.39.28b (Rigaku OD, 2015)'
_computing_data_collection 'CrysAlisPro 1.171.39.28b (Rigaku OD, 2015)'
_computing_data_reduction 'CrysAlisPro 1.171.39.28b (Rigaku OD, 2015)'
_computing_molecular_graphics 'Olex2 1.3 (Dolomanov et al., 2009)'
_computing_publication_material 'Olex2 1.3 (Dolomanov et al., 2009)'
_computing_structure_refinement 'SHELXL 2018/1 (Sheldrick, 2015)'
_computing_structure_solution 'SHELXT 2014/5 (Sheldrick, 2014)'
_diffrn_ambient_environment N~2~
_diffrn_ambient_temperature 201(40)
_diffrn_detector 'CCD plate'
_diffrn_measured_fraction_theta_full 0.996
_diffrn_measured_fraction_theta_max 0.996
_diffrn_measurement_details
;
List of Runs (angles in degrees, time in seconds):

  # Type    Start    End  Width  t~exp~   \w     \q     \k     \f   Frames
#--------------------------------------------------------------------------
  1  \w     23.00  49.00   0.50    2.00    --    0.00  16.00 -29.00   52
  2  \w    -32.00  -7.00   0.50    2.00    --    0.00 -16.00 160.00   50
  3  \w    127.00 152.00   0.50   10.00    --   95.80  16.00 -29.00   50
  4  \w     92.00 119.00   0.50   10.00    --   95.80 -16.00 160.00   54
  5  \w    -66.00  21.00   0.50    2.00    --    0.00 -57.00  60.00  174
  6  \w    -60.00 -30.00   0.50    2.00    --    0.00 -37.00   0.00   60
  7  \w     84.00 182.00   0.50   10.00    --   95.80  30.00  60.00  196
  8  \w     56.00 107.00   0.50   10.00    --   95.80 -82.00 -30.00  102
  9  \w      8.00  34.00   0.50   10.00    --   95.80 -82.00 -30.00   52
 10  \w      7.00  90.00   0.50   10.00    --   95.80 -30.00  90.00  166
 11  \w     79.00 104.00   0.50   10.00    --   95.80  30.00-150.00   50
 12  \w    121.00 147.00   0.50   10.00    --   95.80  30.00-150.00   52
 13  \w     14.00 114.00   0.50   10.00    --   95.80 -61.00  30.00  200
;
_diffrn_measurement_device 'four-circle diffractometer'
_diffrn_measurement_device_type 'XtaLAB AFC12 (RINC): Kappa dual home/near'
_diffrn_measurement_method '\w scans'
_diffrn_orient_matrix_type 'CrysAlisPro convention (1999,Acta A55,543-557)'
_diffrn_orient_matrix_UB_11 -0.0445297000
_diffrn_orient_matrix_UB_12 -0.0505982000
_diffrn_orient_matrix_UB_13 -0.0180589000
_diffrn_orient_matrix_UB_21 -0.0448418000
_diffrn_orient_matrix_UB_22 0.0487576000
_diffrn_orient_matrix_UB_23 -0.0386521000
_diffrn_orient_matrix_UB_31 0.0133256000
_diffrn_orient_matrix_UB_32 -0.0051118000
_diffrn_orient_matrix_UB_33 -0.1900000000
_diffrn_radiation_monochromator graphite
_diffrn_radiation_probe x-ray
_diffrn_radiation_type 'Cu K\a'
_diffrn_radiation_wavelength 1.54184
_diffrn_reflns_av_R_equivalents 0.0673
_diffrn_reflns_av_unetI/netI 0.0620
_diffrn_reflns_Laue_measured_fraction_full 0.996
_diffrn_reflns_Laue_measured_fraction_max 0.996
_diffrn_reflns_limit_h_max 28
_diffrn_reflns_limit_h_min -28
_diffrn_reflns_limit_k_max 25
_diffrn_reflns_limit_k_min -26
_diffrn_reflns_limit_l_max 6
_diffrn_reflns_limit_l_min -9
_diffrn_reflns_number 16520
_diffrn_reflns_point_group_measured_fraction_full 0.996
_diffrn_reflns_point_group_measured_fraction_max 0.996
_diffrn_reflns_theta_full 67.080
_diffrn_reflns_theta_max 67.080
_diffrn_reflns_theta_min 3.707
_diffrn_source 'fine-focus sealed X-ray tube'
_diffrn_source_type 'Enhance (Cu) X-ray Source'
_exptl_absorpt_coefficient_mu 1.453
_exptl_absorpt_correction_T_max 1.00000
_exptl_absorpt_correction_T_min 0.64509
_exptl_absorpt_correction_type multi-scan
_exptl_absorpt_process_details
;
CrysAlisPro 1.171.39.28b (Rigaku Oxford Diffraction, 2015)
Empirical absorption correction using spherical harmonics,
 implemented in SCALE3 ABSPACK scaling algorithm.
;
_exptl_crystal_colour 'clear light colourless'
_exptl_crystal_colour_lustre clear
_exptl_crystal_colour_modifier light
_exptl_crystal_colour_primary colourless
_exptl_crystal_density_diffrn 1.228
_exptl_crystal_description block
_exptl_crystal_F_000 1616
_exptl_crystal_size_max 0.36
_exptl_crystal_size_mid 0.14
_exptl_crystal_size_min 0.12
_refine_diff_density_max 0.766
_refine_diff_density_min -0.465
_refine_diff_density_rms 0.069
_refine_ls_extinction_method none
_refine_ls_goodness_of_fit_ref 1.068
_refine_ls_hydrogen_treatment constr
_refine_ls_matrix_type full
_refine_ls_number_parameters 256
_refine_ls_number_reflns 3670
_refine_ls_number_restraints 14
_refine_ls_restrained_S_all 1.069
_refine_ls_R_factor_all 0.0987
_refine_ls_R_factor_gt 0.0834
_refine_ls_shift/su_max 0.000
_refine_ls_shift/su_mean 0.000
_refine_ls_structure_factor_coef Fsqd
_refine_ls_weighting_details 'w=1/[\s^2^(Fo^2^)+(0.0806P)^2^+9.4770P] where P=(Fo^2^+2Fc^2^)/3'
_refine_ls_weighting_scheme calc
_refine_ls_wR_factor_gt 0.2097
_refine_ls_wR_factor_ref 0.2207
_reflns_Friedel_coverage 0.000
_reflns_number_gt 2974
_reflns_number_total 3670
_reflns_threshold_expression 'I > 2\s(I)'
_cod_data_source_file d2sc01086k2.cif
_cod_data_source_block exp_2556
_cod_database_code 1566825
_shelx_shelxl_version_number 2018/1
_shelx_space_group_comment
;
The symmetry employed for this shelxl refinement is uniquely defined
by the following loop, which should always be used as a source of
symmetry information in preference to the above space-group names.
They are only intended as comments.
;
_shelx_estimated_absorpt_t_max 0.845
_shelx_estimated_absorpt_t_min 0.623
_reflns_odcompleteness_completeness 99.71
_reflns_odcompleteness_iscentric 1
_reflns_odcompleteness_theta 66.97
_olex2_refinement_description
;
1. Fixed Uiso
 At 1.2 times of:
  All C(H) groups
 At 1.5 times of:
  All C(H,H,H) groups
2. Rigid bond restraints
 C15, C14
 with sigma for 1-2 distances of 0.001 and sigma for 1-3 distances of 0.001
 C15, C16
 with sigma for 1-2 distances of 0.001 and sigma for 1-3 distances of 0.001
3. Uiso/Uaniso restraints and constraints
C14 \\sim C15: within 2A with sigma of 0.01 and sigma for terminal atoms of
0.02 within 2A
C16 \\sim C15: within 2A with sigma of 0.01 and sigma for terminal atoms of
0.02 within 2A
4.a Aromatic/amide H refined with riding coordinates:
 C15(H15), C13(H13), C10(H10), C2(H2), C8(H8), C21(H21), C22(H22), C18(H18),
 C19(H19), C12(H12), C5(H5), C11(H11), C3(H3), C4(H4)
4.b Idealised Me refined as rotating group:
 C25(H25A,H25B,H25C), C26(H26A,H26B,H26C), C24(H24A,H24B,H24C)
;
_olex2_submission_special_instructions 'No special instructions were received'
_oxdiff_exptl_absorpt_empirical_details
;
Empirical correction (ABSPACK) includes:
- Absorption correction using spherical harmonics
- Frame scaling
;
_oxdiff_exptl_absorpt_empirical_full_max 1.301
_oxdiff_exptl_absorpt_empirical_full_min 0.655

loop_
_space_group_symop_operation_xyz
'x, y, z'
'-x+1/2, -y+1/2, z'
'-x, y+1/2, -z+1/2'
'x+1/2, -y, -z+1/2'
'-x, -y, -z'
'x-1/2, y-1/2, -z'
'x, -y-1/2, z-1/2'
'-x-1/2, y, z-1/2'

loop_
_atom_site_label
_atom_site_type_symbol
_atom_site_fract_x
_atom_site_fract_y
_atom_site_fract_z
_atom_site_U_iso_or_equiv
_atom_site_adp_type
_atom_site_occupancy
_atom_site_site_symmetry_order
_atom_site_calc_flag
_atom_site_refinement_flags_posn
_atom_site_refinement_flags_adp
_atom_site_refinement_flags_occupancy
_atom_site_disorder_assembly
_atom_site_disorder_group
S1 S 0.30874(5) 0.50304(5) 0.02744(13) 0.0513(4) Uani 1 1 d . . . . .
N1 N 0.36833(14) 0.43709(15) 0.3186(4) 0.0386(8) Uani 1 1 d . . . . .
C6 C 0.34197(16) 0.39899(18) 0.1988(5) 0.0379(9) Uani 1 1 d . . . . .
C14 C 0.31226(16) 0.61798(17) 0.4215(5) 0.0366(8) Uani 1 1 d . U . . .
C9 C 0.34490(17) 0.58527(18) 0.5407(5) 0.0394(9) Uani 1 1 d . . . . .
C16 C 0.31756(16) 0.53049(17) 0.2318(5) 0.0365(8) Uani 1 1 d . U . . .
C15 C 0.29889(16) 0.58867(16) 0.2601(5) 0.0387(8) Uani 1 1 d . U . . .
H15 H 0.278111 0.609246 0.178482 0.046 Uiso 1 1 calc R U . . .
C17 C 0.40348(16) 0.40987(17) 0.4464(5) 0.0378(9) Uani 1 1 d . . . . .
C13 C 0.29749(17) 0.67889(18) 0.4554(5) 0.0407(9) Uani 1 1 d . . . . .
H13 H 0.275523 0.700254 0.378261 0.049 Uiso 1 1 calc R U . . .
C7 C 0.34943(15) 0.49671(17) 0.3550(5) 0.0362(8) Uani 1 1 d . . . . .
C20 C 0.47163(17) 0.36227(19) 0.7041(5) 0.0407(9) Uani 1 1 d . . . . .
C1 C 0.31042(16) 0.42347(19) 0.0642(5) 0.0391(9) Uani 1 1 d . . . . .
C10 C 0.36066(18) 0.6161(2) 0.6929(5) 0.0442(10) Uani 1 1 d . . . . .
H10 H 0.380816 0.595282 0.775344 0.053 Uiso 1 1 calc R U . . .
C2 C 0.28357(17) 0.38563(19) -0.0502(5) 0.0435(10) Uani 1 1 d . . . . .
H2 H 0.261467 0.402709 -0.134723 0.052 Uiso 1 1 calc R U . . .
C8 C 0.36175(16) 0.52510(18) 0.5048(5) 0.0401(9) Uani 1 1 d . . . . .
H8 H 0.382066 0.503700 0.585823 0.048 Uiso 1 1 calc R U . . .
C21 C 0.41346(17) 0.35825(19) 0.7121(5) 0.0432(10) Uani 1 1 d . . . . .
H21 H 0.396943 0.339557 0.805198 0.052 Uiso 1 1 calc R U . . .
C22 C 0.37947(18) 0.38133(19) 0.5852(5) 0.0436(10) Uani 1 1 d . . . . .
H22 H 0.340702 0.377700 0.593093 0.052 Uiso 1 1 calc R U . . .
C18 C 0.46110(17) 0.41468(19) 0.4352(5) 0.0434(10) Uani 1 1 d . . . . .
H18 H 0.477409 0.433699 0.342282 0.052 Uiso 1 1 calc R U . . .
C19 C 0.49469(18) 0.3910(2) 0.5630(5) 0.0463(10) Uani 1 1 d . . . . .
H19 H 0.533451 0.394509 0.554311 0.056 Uiso 1 1 calc R U . . .
C12 C 0.31491(18) 0.70732(19) 0.6002(6) 0.0456(10) Uani 1 1 d . . . . .
H12 H 0.305523 0.748027 0.619302 0.055 Uiso 1 1 calc R U . . .
C5 C 0.34755(18) 0.33530(19) 0.2054(5) 0.0444(10) Uani 1 1 d . . . . .
H5 H 0.369141 0.317722 0.290394 0.053 Uiso 1 1 calc R U . . .
C11 C 0.34644(19) 0.6758(2) 0.7182(6) 0.0491(11) Uani 1 1 d . . . . .
H11 H 0.358076 0.695535 0.816203 0.059 Uiso 1 1 calc R U . . .
C23 C 0.50748(17) 0.3372(2) 0.8488(5) 0.0463(10) Uani 1 1 d . . . . .
C3 C 0.28915(19) 0.3226(2) -0.0405(6) 0.0491(11) Uani 1 1 d . . . . .
H3 H 0.271590 0.297125 -0.118407 0.059 Uiso 1 1 calc R U . . .
C4 C 0.32187(19) 0.2985(2) 0.0893(6) 0.0506(11) Uani 1 1 d . . . . .
H4 H 0.326328 0.256310 0.097189 0.061 Uiso 1 1 calc R U . . .
C25 C 0.5687(2) 0.3346(3) 0.8020(7) 0.0751(17) Uani 1 1 d . . . . .
H25A H 0.572995 0.312649 0.697773 0.113 Uiso 1 1 calc R U . . .
H25B H 0.589197 0.314123 0.889701 0.113 Uiso 1 1 calc R U . . .
H25C H 0.582854 0.375432 0.788754 0.113 Uiso 1 1 calc R U . . .
C26 C 0.4992(2) 0.3743(3) 1.0071(7) 0.0680(14) Uani 1 1 d . . . . .
H26A H 0.509263 0.416073 0.985773 0.102 Uiso 1 1 calc R U . . .
H26B H 0.522394 0.358143 1.095613 0.102 Uiso 1 1 calc R U . . .
H26C H 0.460556 0.372254 1.040922 0.102 Uiso 1 1 calc R U . . .
C24 C 0.4883(3) 0.2707(2) 0.8858(7) 0.0733(16) Uani 1 1 d . . . . .
H24A H 0.450578 0.271086 0.927883 0.110 Uiso 1 1 calc R U . . .
H24B H 0.512665 0.252793 0.968832 0.110 Uiso 1 1 calc R U . . .
H24C H 0.489901 0.247074 0.783678 0.110 Uiso 1 1 calc R U . . .

loop_
_atom_site_aniso_label
_atom_site_aniso_U_11
_atom_site_aniso_U_22
_atom_site_aniso_U_33
_atom_site_aniso_U_23
_atom_site_aniso_U_13
_atom_site_aniso_U_12
S1 0.0734(8) 0.0448(6) 0.0357(6) 0.0011(4) -0.0129(5) 0.0079(5)
N1 0.0428(18) 0.0399(18) 0.0331(17) -0.0001(14) -0.0087(14) 0.0057(14)
C6 0.037(2) 0.040(2) 0.037(2) 0.0029(17) 0.0065(17) 0.0054(16)
C14 0.037(2) 0.0349(19) 0.0380(18) 0.0084(14) 0.0006(15) -0.0030(16)
C9 0.041(2) 0.038(2) 0.040(2) 0.0071(17) -0.0043(17) -0.0086(17)
C16 0.038(2) 0.0337(16) 0.037(2) 0.0052(16) -0.0035(16) 0.0026(15)
C15 0.0334(18) 0.0286(15) 0.054(2) 0.0039(15) -0.0158(17) 0.0004(14)
C17 0.040(2) 0.0341(19) 0.039(2) -0.0002(16) -0.0038(17) 0.0024(16)
C13 0.046(2) 0.037(2) 0.039(2) 0.0066(17) 0.0047(18) 0.0008(17)
C7 0.0312(18) 0.039(2) 0.039(2) 0.0099(17) 0.0008(16) 0.0048(16)
C20 0.039(2) 0.045(2) 0.038(2) 0.0036(18) -0.0011(17) 0.0050(17)
C1 0.041(2) 0.045(2) 0.031(2) 0.0015(17) -0.0003(16) 0.0034(17)
C10 0.047(2) 0.050(2) 0.036(2) 0.0070(19) -0.0079(18) -0.0027(19)
C2 0.041(2) 0.051(2) 0.039(2) 0.0043(19) 0.0004(18) -0.0005(19)
C8 0.039(2) 0.041(2) 0.041(2) 0.0079(17) -0.0113(17) -0.0035(17)
C21 0.044(2) 0.045(2) 0.041(2) 0.0085(18) -0.0006(18) 0.0010(18)
C22 0.040(2) 0.044(2) 0.047(2) 0.0026(19) -0.0047(18) 0.0015(18)
C18 0.045(2) 0.046(2) 0.039(2) 0.0032(18) 0.0032(18) 0.0005(19)
C19 0.038(2) 0.062(3) 0.040(2) 0.007(2) -0.0012(18) 0.0061(19)
C12 0.052(2) 0.039(2) 0.046(2) 0.0012(18) 0.007(2) -0.0012(19)
C5 0.049(2) 0.043(2) 0.041(2) 0.0025(19) 0.0010(19) 0.0011(19)
C11 0.057(3) 0.046(2) 0.045(2) -0.0069(19) -0.002(2) -0.007(2)
C23 0.045(2) 0.065(3) 0.029(2) 0.0063(19) -0.0059(17) 0.011(2)
C3 0.053(3) 0.045(2) 0.049(2) -0.006(2) 0.002(2) -0.011(2)
C4 0.055(3) 0.039(2) 0.059(3) 0.001(2) 0.011(2) -0.003(2)
C25 0.052(3) 0.121(5) 0.052(3) 0.026(3) -0.001(2) 0.027(3)
C26 0.072(3) 0.078(4) 0.054(3) -0.006(3) -0.010(3) 0.008(3)
C24 0.104(4) 0.063(3) 0.053(3) 0.009(3) -0.014(3) 0.005(3)

loop_
_atom_type_symbol
_atom_type_description
_atom_type_scat_dispersion_real
_atom_type_scat_dispersion_imag
_atom_type_scat_source
C C 0.0181 0.0091 'International Tables Vol C Tables 4.2.6.8 and 6.1.1.4'
H H 0.0000 0.0000 'International Tables Vol C Tables 4.2.6.8 and 6.1.1.4'
N N 0.0311 0.0180 'International Tables Vol C Tables 4.2.6.8 and 6.1.1.4'
S S 0.3331 0.5567 'International Tables Vol C Tables 4.2.6.8 and 6.1.1.4'

loop_
_geom_angle_atom_site_label_1
_geom_angle_atom_site_label_2
_geom_angle_atom_site_label_3
_geom_angle
_geom_angle_site_symmetry_1
_geom_angle_site_symmetry_3
_geom_angle_publ_flag
C16 S1 C1 100.61(18) . . ?
C6 N1 C17 119.1(3) . . ?
C7 N1 C6 122.8(3) . . ?
C7 N1 C17 115.1(3) . . ?
N1 C6 C1 121.5(3) . . ?
C5 C6 N1 121.3(4) . . ?
C5 C6 C1 117.2(4) . . ?
C9 C14 C15 118.7(3) . . ?
C13 C14 C9 119.3(4) . . ?
C13 C14 C15 121.8(3) . . ?
C14 C9 C10 117.8(4) . . ?
C8 C9 C14 119.7(4) . . ?
C8 C9 C10 122.5(4) . . ?
C15 C16 S1 115.7(3) . . ?
C15 C16 C7 122.6(4) . . ?
C7 C16 S1 121.1(3) . . ?
C14 C15 H15 120.7 . . ?
C16 C15 C14 118.6(3) . . ?
C16 C15 H15 120.7 . . ?
C22 C17 N1 120.1(4) . . ?
C18 C17 N1 120.1(4) . . ?
C18 C17 C22 119.7(4) . . ?
C14 C13 H13 119.5 . . ?
C12 C13 C14 121.0(4) . . ?
C12 C13 H13 119.5 . . ?
N1 C7 C16 120.3(3) . . ?
C8 C7 N1 121.8(3) . . ?
C8 C7 C16 117.8(4) . . ?
C21 C20 C19 117.3(4) . . ?
C21 C20 C23 120.0(4) . . ?
C19 C20 C23 122.7(4) . . ?
C6 C1 S1 120.7(3) . . ?
C2 C1 S1 118.1(3) . . ?
C2 C1 C6 121.0(4) . . ?
C9 C10 H10 119.7 . . ?
C11 C10 C9 120.7(4) . . ?
C11 C10 H10 119.7 . . ?
C1 C2 H2 119.5 . . ?
C1 C2 C3 120.9(4) . . ?
C3 C2 H2 119.5 . . ?
C9 C8 H8 118.7 . . ?
C7 C8 C9 122.5(4) . . ?
C7 C8 H8 118.7 . . ?
C20 C21 H21 119.1 . . ?
C22 C21 C20 121.8(4) . . ?
C22 C21 H21 119.1 . . ?
C17 C22 H22 120.1 . . ?
C21 C22 C17 119.8(4) . . ?
C21 C22 H22 120.1 . . ?
C17 C18 H18 120.1 . . ?
C17 C18 C19 119.9(4) . . ?
C19 C18 H18 120.1 . . ?
C20 C19 H19 119.2 . . ?
C18 C19 C20 121.5(4) . . ?
C18 C19 H19 119.2 . . ?
C13 C12 H12 119.9 . . ?
C13 C12 C11 120.3(4) . . ?
C11 C12 H12 119.9 . . ?
C6 C5 H5 119.4 . . ?
C4 C5 C6 121.2(4) . . ?
C4 C5 H5 119.4 . . ?
C10 C11 C12 120.9(4) . . ?
C10 C11 H11 119.6 . . ?
C12 C11 H11 119.6 . . ?
C20 C23 C24 108.2(4) . . ?
C25 C23 C20 111.7(4) . . ?
C25 C23 C24 107.3(4) . . ?
C26 C23 C20 110.8(4) . . ?
C26 C23 C25 110.6(4) . . ?
C26 C23 C24 108.0(4) . . ?
C2 C3 H3 121.0 . . ?
C2 C3 C4 118.0(4) . . ?
C4 C3 H3 121.0 . . ?
C5 C4 C3 121.6(4) . . ?
C5 C4 H4 119.2 . . ?
C3 C4 H4 119.2 . . ?
C23 C25 H25A 109.5 . . ?
C23 C25 H25B 109.5 . . ?
C23 C25 H25C 109.5 . . ?
H25A C25 H25B 109.5 . . ?
H25A C25 H25C 109.5 . . ?
H25B C25 H25C 109.5 . . ?
C23 C26 H26A 109.5 . . ?
C23 C26 H26B 109.5 . . ?
C23 C26 H26C 109.5 . . ?
H26A C26 H26B 109.5 . . ?
H26A C26 H26C 109.5 . . ?
H26B C26 H26C 109.5 . . ?
C23 C24 H24A 109.5 . . ?
C23 C24 H24B 109.5 . . ?
C23 C24 H24C 109.5 . . ?
H24A C24 H24B 109.5 . . ?
H24A C24 H24C 109.5 . . ?
H24B C24 H24C 109.5 . . ?

loop_
_geom_bond_atom_site_label_1
_geom_bond_atom_site_label_2
_geom_bond_distance
_geom_bond_site_symmetry_2
_geom_bond_publ_flag
S1 C16 1.738(4) . ?
S1 C1 1.764(4) . ?
N1 C6 1.410(5) . ?
N1 C17 1.442(5) . ?
N1 C7 1.409(5) . ?
C6 C1 1.410(5) . ?
C6 C5 1.400(6) . ?
C14 C9 1.417(5) . ?
C14 C15 1.464(6) . ?
C14 C13 1.403(5) . ?
C9 C10 1.431(6) . ?
C9 C8 1.405(6) . ?
C16 C15 1.366(5) . ?
C16 C7 1.440(5) . ?
C15 H15 0.9300 . ?
C17 C22 1.387(6) . ?
C17 C18 1.381(6) . ?
C13 H13 0.9300 . ?
C13 C12 1.368(6) . ?
C7 C8 1.370(6) . ?
C20 C21 1.392(6) . ?
C20 C19 1.394(6) . ?
C20 C23 1.531(5) . ?
C1 C2 1.384(6) . ?
C10 H10 0.9300 . ?
C10 C11 1.361(6) . ?
C2 H2 0.9300 . ?
C2 C3 1.387(6) . ?
C8 H8 0.9300 . ?
C21 H21 0.9300 . ?
C21 C22 1.386(6) . ?
C22 H22 0.9300 . ?
C18 H18 0.9300 . ?
C18 C19 1.390(6) . ?
C19 H19 0.9300 . ?
C12 H12 0.9300 . ?
C12 C11 1.384(6) . ?
C5 H5 0.9300 . ?
C5 C4 1.367(6) . ?
C11 H11 0.9300 . ?
C23 C25 1.507(6) . ?
C23 C26 1.506(7) . ?
C23 C24 1.551(7) . ?
C3 H3 0.9300 . ?
C3 C4 1.394(7) . ?
C4 H4 0.9300 . ?
C25 H25A 0.9600 . ?
C25 H25B 0.9600 . ?
C25 H25C 0.9600 . ?
C26 H26A 0.9600 . ?
C26 H26B 0.9600 . ?
C26 H26C 0.9600 . ?
C24 H24A 0.9600 . ?
C24 H24B 0.9600 . ?
C24 H24C 0.9600 . ?

loop_
_geom_torsion_atom_site_label_1
_geom_torsion_atom_site_label_2
_geom_torsion_atom_site_label_3
_geom_torsion_atom_site_label_4
_geom_torsion
_geom_torsion_site_symmetry_1
_geom_torsion_site_symmetry_2
_geom_torsion_site_symmetry_3
_geom_torsion_site_symmetry_4
_geom_torsion_publ_flag
S1 C16 C15 C14 -171.2(3) . . . . ?
S1 C16 C7 N1 -7.9(5) . . . . ?
S1 C16 C7 C8 170.4(3) . . . . ?
S1 C1 C2 C3 171.9(3) . . . . ?
N1 C6 C1 S1 6.7(5) . . . . ?
N1 C6 C1 C2 -178.4(4) . . . . ?
N1 C6 C5 C4 179.9(4) . . . . ?
N1 C17 C22 C21 -176.5(4) . . . . ?
N1 C17 C18 C19 176.8(4) . . . . ?
N1 C7 C8 C9 177.7(4) . . . . ?
C6 N1 C17 C22 -77.7(5) . . . . ?
C6 N1 C17 C18 105.4(4) . . . . ?
C6 N1 C7 C16 -24.4(5) . . . . ?
C6 N1 C7 C8 157.4(4) . . . . ?
C6 C1 C2 C3 -3.2(6) . . . . ?
C6 C5 C4 C3 0.1(7) . . . . ?
C14 C9 C10 C11 -2.5(6) . . . . ?
C14 C9 C8 C7 2.2(6) . . . . ?
C14 C13 C12 C11 -1.6(6) . . . . ?
C9 C14 C15 C16 1.1(5) . . . . ?
C9 C14 C13 C12 1.1(6) . . . . ?
C9 C10 C11 C12 2.1(7) . . . . ?
C16 S1 C1 C6 -30.1(4) . . . . ?
C16 S1 C1 C2 154.8(3) . . . . ?
C16 C7 C8 C9 -0.5(6) . . . . ?
C15 C14 C9 C10 175.9(4) . . . . ?
C15 C14 C9 C8 -2.5(5) . . . . ?
C15 C14 C13 C12 -173.7(4) . . . . ?
C15 C16 C7 N1 -179.1(4) . . . . ?
C15 C16 C7 C8 -0.9(6) . . . . ?
C17 N1 C6 C1 -175.5(3) . . . . ?
C17 N1 C6 C5 2.4(6) . . . . ?
C17 N1 C7 C16 175.3(3) . . . . ?
C17 N1 C7 C8 -2.8(5) . . . . ?
C17 C18 C19 C20 0.0(7) . . . . ?
C13 C14 C9 C10 0.9(6) . . . . ?
C13 C14 C9 C8 -177.5(4) . . . . ?
C13 C14 C15 C16 176.0(4) . . . . ?
C13 C12 C11 C10 0.0(7) . . . . ?
C7 N1 C6 C1 25.0(6) . . . . ?
C7 N1 C6 C5 -157.1(4) . . . . ?
C7 N1 C17 C22 83.4(4) . . . . ?
C7 N1 C17 C18 -93.5(4) . . . . ?
C7 C16 C15 C14 0.5(6) . . . . ?
C20 C21 C22 C17 -0.6(6) . . . . ?
C1 S1 C16 C15 -157.6(3) . . . . ?
C1 S1 C16 C7 30.6(4) . . . . ?
C1 C6 C5 C4 -2.1(6) . . . . ?
C1 C2 C3 C4 1.0(6) . . . . ?
C10 C9 C8 C7 -176.2(4) . . . . ?
C2 C3 C4 C5 0.5(7) . . . . ?
C8 C9 C10 C11 175.8(4) . . . . ?
C21 C20 C19 C18 -0.2(7) . . . . ?
C21 C20 C23 C25 168.9(5) . . . . ?
C21 C20 C23 C26 -67.2(6) . . . . ?
C21 C20 C23 C24 51.0(5) . . . . ?
C22 C17 C18 C19 -0.1(6) . . . . ?
C18 C17 C22 C21 0.4(6) . . . . ?
C19 C20 C21 C22 0.5(6) . . . . ?
C19 C20 C23 C25 -12.8(6) . . . . ?
C19 C20 C23 C26 111.1(5) . . . . ?
C19 C20 C23 C24 -130.7(5) . . . . ?
C5 C6 C1 S1 -171.3(3) . . . . ?
C5 C6 C1 C2 3.7(6) . . . . ?
C23 C20 C21 C22 178.9(4) . . . . ?
C23 C20 C19 C18 -178.5(4) . . . . ?
